data_7159266
loop_
_publ_author_name
'Filatova, Ekaterina A.'
'Ermolenko, Eugeny A.'
'Pozharskii, Alexander F.'
'Ozeryanskii, Valery A.'
'Demidov, Oleg P.'
'Chernyshev, Anatoly V.'
'Metelitsa, Anatoly V.'
'Gulevskaya, Anna V.'

_publ_section_title
;
 Synthesis, conformational stability and molecular structure of 4-aryl-
 and 4,5-diaryl-1,8-bis(dimethylamino)naphthalenes.
;
_journal_issue 16
_journal_name_full 'Organic &amp; biomolecular chemistry'
_journal_page_first 3388
_journal_page_last 3401
_journal_paper_doi 10.1039/d3ob00286a
_journal_volume 21
_journal_year 2023
_chemical_formula_moiety 'C34 H30 N2'
_chemical_formula_sum 'C34 H30 N2'
_chemical_formula_weight 466.60
_chemical_melting_point 492.1(10)
_space_group_crystal_system monoclinic
_space_group_IT_number 14
_space_group_name_Hall '-P 2ybc'
_space_group_name_H-M_alt 'P 1 21/c 1'
_atom_sites_solution_hydrogens geom
_atom_sites_solution_primary dual
_audit_creation_date 2021-12-15
_audit_creation_method
;
Olex2 1.5
(compiled 2021.08.20 svn.r13c46975 for OlexSys, GUI svn.r6396)
;
_audit_update_record
;
2023-02-22 deposited with the CCDC.	2023-03-28 downloaded from the CCDC.
;
_cell_angle_alpha 90
_cell_angle_beta 114.6410(10)
_cell_angle_gamma 90
_cell_formula_units_Z 4
_cell_length_a 12.98210(10)
_cell_length_b 14.71820(10)
_cell_length_c 14.69600(10)
_cell_measurement_reflns_used 16750
_cell_measurement_temperature 100.00(10)
_cell_measurement_theta_max 75.8580
_cell_measurement_theta_min 3.0050
_cell_volume 2552.31(4)
_computing_cell_refinement 'CrysAlisPro 1.171.41.93a (Rigaku OD, 2020)'
_computing_data_collection 'CrysAlisPro 1.171.41.93a (Rigaku OD, 2020)'
_computing_data_reduction 'CrysAlisPro 1.171.41.93a (Rigaku OD, 2020)'
_computing_molecular_graphics 'Olex2 1.5 (Dolomanov et al., 2009)'
_computing_publication_material 'Olex2 1.5 (Dolomanov et al., 2009)'
_computing_structure_refinement 'SHELXL 2018/3 (Sheldrick, 2015)'
_computing_structure_solution 'SHELXT 2018/2 (Sheldrick, 2018)'
_diffrn_ambient_environment N~2~
_diffrn_ambient_temperature 100.00(10)
_diffrn_detector 'CCD plate'
_diffrn_detector_area_resol_mean 5.2529
_diffrn_detector_type AtlasS2
_diffrn_measured_fraction_theta_full 1.000
_diffrn_measured_fraction_theta_max 0.998
_diffrn_measurement_details
;
List of Runs (angles in degrees, time in seconds):

  # Type    Start    End  Width  t~exp~   \w     \q     \k     \f   Frames
#--------------------------------------------------------------------------
  1  \w    -69.00  32.00   1.00    1.00    --  -41.19  57.00 150.00  101
  2  \w   -115.00 -17.00   1.00    1.00    --  -41.19 -38.00  30.00   98
  3  \w      5.00  31.00   1.00    1.00    --   41.19  87.00   8.52   26
  4  \w     10.00  36.00   1.00    1.00    --   41.19  72.00-100.66   26
  5  \w      8.00  42.00   1.00    1.00    --   41.19  79.00  37.62   34
  6  \w      7.00  33.00   1.00    1.00    --   41.19  84.00 -85.72   26
  7  \w      5.00  31.00   1.00    1.00    --   41.19  87.00-154.42   26
  8  \w      7.00  33.00   1.00    1.00    --   41.19  84.00 147.43   26
  9  \w     83.00 178.00   1.00    1.17    --  112.00  61.00 -30.00   95
 10  \w     36.00 145.00   1.00    1.17    --  112.00 -77.00 -90.00  109
 11  \w     84.00 178.00   1.00    1.17    --  112.00  30.00 -90.00   94
 12  \w     36.00 145.00   1.00    1.17    --  112.00 -77.00 120.00  109
 13  \w     86.00 178.00   1.00    1.17    --  112.00  45.00 -60.00   92
 14  \w     30.00 106.00   1.00    1.17    --  112.00 -95.00 -90.00   76
 15  \w    103.00 178.00   1.00    1.17    --  112.00  77.00-120.00   75
 16  \w     30.00 106.00   1.00    1.17    --  112.00 -95.00-120.00   76
 17  \w     39.00 138.00   1.00    1.17    --  112.00 -45.00-150.00   99
 18  \w    103.00 178.00   1.00    1.17    --  112.00  77.00  60.00   75
 19  \w     30.00  92.00   1.00    1.17    --  112.00 -95.00-150.00   62
 20  \w    126.00 159.00   1.00    1.17    --  112.00  15.00  30.00   33
 21  \w    100.00 125.00   1.00    1.17    --  112.00  62.00 -51.72   25
 22  \w     42.00  68.00   1.00    1.17    --  112.00 -95.00  60.00   26
 23  \w     82.00 121.00   1.00    1.17    --  112.00  15.00  30.00   39
 24  \w     53.00 106.00   1.00    1.17    --  112.00-111.00 -30.00   53
 25  \w     86.00 175.00   1.00    1.17    --  112.00  45.00  30.00   89
 26  \w     43.00 108.00   1.00    1.17    --  112.00-111.00-120.00   65
 27  \w     53.00  79.00   1.00    1.17    --  112.00-111.00  60.00   26
 28  \w    121.00 146.00   1.00    1.17    --  112.00 111.00 -60.00   25
 29  \w     43.00  83.00   1.00    1.17    --  112.00 -61.00 -60.00   40
 30  \w     80.00 128.00   1.00    1.17    --  112.00 -72.00-144.57   48
;
_diffrn_measurement_device 'four-circle diffractometer'
_diffrn_measurement_device_type 'SuperNova, Dual, Cu at home/near, AtlasS2'
_diffrn_measurement_method '\w scans'
_diffrn_orient_matrix_type 'CrysAlisPro convention (1999,Acta A55,543-557)'
_diffrn_orient_matrix_UB_11 -0.1215123000
_diffrn_orient_matrix_UB_12 -0.0370805000
_diffrn_orient_matrix_UB_13 -0.0542863000
_diffrn_orient_matrix_UB_21 -0.0477283000
_diffrn_orient_matrix_UB_22 0.0946408000
_diffrn_orient_matrix_UB_23 0.0055307000
_diffrn_orient_matrix_UB_31 0.0005337000
_diffrn_orient_matrix_UB_32 0.0250158000
_diffrn_orient_matrix_UB_33 -0.1016053000
_diffrn_radiation_monochromator mirror
_diffrn_radiation_probe x-ray
_diffrn_radiation_type 'Cu K\a'
_diffrn_radiation_wavelength 1.54184
_diffrn_reflns_av_R_equivalents 0.0220
_diffrn_reflns_av_unetI/netI 0.0139
_diffrn_reflns_Laue_measured_fraction_full 1.000
_diffrn_reflns_Laue_measured_fraction_max 0.998
_diffrn_reflns_limit_h_max 16
_diffrn_reflns_limit_h_min -16
_diffrn_reflns_limit_k_max 18
_diffrn_reflns_limit_k_min -17
_diffrn_reflns_limit_l_max 15
_diffrn_reflns_limit_l_min -18
_diffrn_reflns_number 27743
_diffrn_reflns_point_group_measured_fraction_full 1.000
_diffrn_reflns_point_group_measured_fraction_max 0.998
_diffrn_reflns_theta_full 67.684
_diffrn_reflns_theta_max 76.202
_diffrn_reflns_theta_min 3.746
_diffrn_source 'micro-focus sealed X-ray tube'
_diffrn_source_type 'SuperNova (Cu) X-ray Source'
_exptl_absorpt_coefficient_mu 0.536
_exptl_absorpt_correction_T_max 1.000
_exptl_absorpt_correction_T_min 0.389
_exptl_absorpt_correction_type gaussian
_exptl_absorpt_process_details
;
CrysAlisPro 1.171.41.93a (Rigaku Oxford Diffraction, 2020)
Numerical absorption correction based on gaussian integration over
a multifaceted crystal model
Empirical absorption correction using spherical harmonics,
implemented in SCALE3 ABSPACK scaling algorithm.
;
_exptl_crystal_colour colourless
_exptl_crystal_colour_primary colourless
_exptl_crystal_density_diffrn 1.214
_exptl_crystal_description prism
_exptl_crystal_F_000 992
_exptl_crystal_recrystallization_method 'Re-crystallisation from solvent: Acetonitrile'
_exptl_crystal_size_max 0.475
_exptl_crystal_size_mid 0.197
_exptl_crystal_size_min 0.168
_refine_diff_density_max 0.269
_refine_diff_density_min -0.157
_refine_diff_density_rms 0.033
_refine_ls_extinction_coef 0.00179(16)
_refine_ls_extinction_expression Fc^*^=kFc[1+0.001xFc^2^\l^3^/sin(2\q)]^-1/4^
_refine_ls_extinction_method 'SHELXL-2018/3 (Sheldrick 2018)'
_refine_ls_goodness_of_fit_ref 1.027
_refine_ls_hydrogen_treatment constr
_refine_ls_matrix_type full
_refine_ls_number_parameters 330
_refine_ls_number_reflns 5344
_refine_ls_number_restraints 0
_refine_ls_restrained_S_all 1.027
_refine_ls_R_factor_all 0.0366
_refine_ls_R_factor_gt 0.0343
_refine_ls_shift/su_max 0.000
_refine_ls_shift/su_mean 0.000
_refine_ls_structure_factor_coef Fsqd
_refine_ls_weighting_details 'w=1/[\s^2^(Fo^2^)+(0.0426P)^2^+0.7961P] where P=(Fo^2^+2Fc^2^)/3'
_refine_ls_weighting_scheme calc
_refine_ls_wR_factor_gt 0.0872
_refine_ls_wR_factor_ref 0.0890
_reflns_Friedel_coverage 0.000
_reflns_number_gt 4974
_reflns_number_total 5344
_reflns_threshold_expression 'I > 2\s(I)'
_cod_data_source_file d3ob00286a2.cif
_cod_data_source_block Structure-3c
_cod_depositor_comments
;
The following automatic conversions were performed:

data item '_chemical_melting_point' value '218-220 deg.C' was changed
to '492.1(10)' -- it was converted from degrees Celsius (C) to
kelvins (K), the average value was taken and precision was estimated.

Automatic conversion script
Id: cif_fix_values 7556 2019-12-06 15:28:31Z antanas 

 Adding full bibliography for 7159260--7159267.cif.
;
_cod_database_code 7159266
_shelx_shelxl_version_number 2018/3
_chemical_oxdiff_formula 'C34 H30 N2'
_shelx_space_group_comment
;
The symmetry employed for this shelxl refinement is uniquely defined
by the following loop, which should always be used as a source of
symmetry information in preference to the above space-group names.
They are only intended as comments.
;
_shelx_estimated_absorpt_t_max 0.915
_shelx_estimated_absorpt_t_min 0.785
_olex2_refinement_description
;
1. Fixed Uiso
 At 1.2 times of:
  All C(H) groups
 At 1.5 times of:
  All C(H,H,H) groups
2.a Aromatic/amide H refined with riding coordinates:
 C7(H7), C24(H24), C8(H8), C33(H33), C17(H17), C26(H26), C3(H3), C2(H2),
 C22(H22), C28(H28), C27(H27), C20(H20), C32(H32), C18(H18), C23(H23), C19(H19),
  C30(H30), C31(H31)
2.b Idealised Me refined as rotating group:
 C11(H11A,H11B,H11C), C14(H14A,H14B,H14C), C13(H13A,H13B,H13C), C12(H12A,H12B,
 H12C)
;
_olex2_submission_special_instructions 'No special instructions were received'
_oxdiff_exptl_absorpt_empirical_details
;
Empirical correction (ABSPACK) includes:
- Absorption correction using spherical harmonics
- Frame scaling
;
_oxdiff_exptl_absorpt_empirical_full_max 1.319
_oxdiff_exptl_absorpt_empirical_full_min 0.831

loop_
_space_group_symop_operation_xyz
'x, y, z'
'-x, y+1/2, -z+1/2'
'-x, -y, -z'
'x, -y-1/2, z-1/2'

loop_
_atom_site_label
_atom_site_type_symbol
_atom_site_fract_x
_atom_site_fract_y
_atom_site_fract_z
_atom_site_U_iso_or_equiv
_atom_site_adp_type
_atom_site_occupancy
_atom_site_site_symmetry_order
_atom_site_calc_flag
_atom_site_refinement_flags_posn
_atom_site_refinement_flags_adp
_atom_site_refinement_flags_occupancy
_atom_site_disorder_assembly
_atom_site_disorder_group
N2 N 0.67143(7) 0.16704(6) 0.37154(7) 0.02294(19) Uani 1 1 d . . . . .
N1 N 0.69185(7) 0.11556(6) 0.56019(6) 0.02174(18) Uani 1 1 d . . . . .
C5 C 0.43406(8) 0.25925(6) 0.42796(7) 0.01712(19) Uani 1 1 d . . . . .
C1 C 0.58769(8) 0.22634(6) 0.37435(7) 0.01872(19) Uani 1 1 d . . . . .
C6 C 0.36318(8) 0.22609(6) 0.47415(7) 0.01775(19) Uani 1 1 d . . . . .
C9 C 0.57915(8) 0.14606(6) 0.52509(7) 0.01794(19) Uani 1 1 d . . . . .
C34 C 0.21328(8) 0.30990(6) 0.51175(7) 0.01925(19) Uani 1 1 d . . . . .
C10 C 0.53536(8) 0.20970(6) 0.44257(7) 0.01682(19) Uani 1 1 d . . . . .
C15 C 0.32460(8) 0.41039(6) 0.36850(7) 0.0199(2) Uani 1 1 d . . . . .
C4 C 0.40706(8) 0.33977(7) 0.36716(7) 0.01963(19) Uani 1 1 d . . . . .
C7 C 0.40036(8) 0.15464(7) 0.53998(7) 0.0202(2) Uani 1 1 d . . . . .
H7 H 0.351287 0.129630 0.566606 0.024 Uiso 1 1 calc R U . . .
C16 C 0.22262(8) 0.42840(6) 0.28164(7) 0.0200(2) Uani 1 1 d . . . . .
C21 C 0.15070(8) 0.50032(7) 0.28503(8) 0.0215(2) Uani 1 1 d . . . . .
C25 C 0.24447(8) 0.25869(6) 0.44459(7) 0.01824(19) Uani 1 1 d . . . . .
C24 C 0.35202(8) 0.46392(7) 0.45200(8) 0.0221(2) Uani 1 1 d . . . . .
H24 H 0.420171 0.452069 0.509407 0.027 Uiso 1 1 calc R U . . .
C8 C 0.50919(8) 0.11765(7) 0.56890(7) 0.0202(2) Uani 1 1 d . . . . .
H8 H 0.535033 0.072298 0.619471 0.024 Uiso 1 1 calc R U . . .
C33 C 0.29271(9) 0.33534(7) 0.60905(8) 0.0227(2) Uani 1 1 d . . . . .
H33 H 0.369375 0.316364 0.631962 0.027 Uiso 1 1 calc R U . . .
C17 C 0.18864(9) 0.37596(7) 0.19260(8) 0.0226(2) Uani 1 1 d . . . . .
H17 H 0.235770 0.327906 0.189209 0.027 Uiso 1 1 calc R U . . .
C29 C 0.09868(8) 0.33906(7) 0.47923(8) 0.0227(2) Uani 1 1 d . . . . .
C26 C 0.16294(8) 0.23582(7) 0.35196(7) 0.0216(2) Uani 1 1 d . . . . .
H26 H 0.183387 0.199917 0.308335 0.026 Uiso 1 1 calc R U . . .
C3 C 0.46836(9) 0.35882(7) 0.31263(8) 0.0238(2) Uani 1 1 d . . . . .
H3 H 0.452510 0.413062 0.274152 0.029 Uiso 1 1 calc R U . . .
C2 C 0.55353(9) 0.30074(7) 0.31199(8) 0.0231(2) Uani 1 1 d . . . . .
H2 H 0.588318 0.312882 0.267790 0.028 Uiso 1 1 calc R U . . .
C22 C 0.18280(9) 0.55358(7) 0.37283(8) 0.0258(2) Uani 1 1 d . . . . .
H22 H 0.135359 0.601920 0.374961 0.031 Uiso 1 1 calc R U . . .
C28 C 0.01832(8) 0.31556(7) 0.38175(8) 0.0262(2) Uani 1 1 d . . . . .
H28 H -0.057866 0.335673 0.359298 0.031 Uiso 1 1 calc R U . . .
C27 C 0.04941(9) 0.26443(7) 0.32006(8) 0.0251(2) Uani 1 1 d . . . . .
H27 H -0.005393 0.248007 0.255474 0.030 Uiso 1 1 calc R U . . .
C20 C 0.04810(9) 0.51684(7) 0.19930(8) 0.0263(2) Uani 1 1 d . . . . .
H20 H -0.000273 0.564728 0.200713 0.032 Uiso 1 1 calc R U . . .
C32 C 0.26035(10) 0.38683(8) 0.67031(8) 0.0289(2) Uani 1 1 d . . . . .
H32 H 0.314618 0.403313 0.735103 0.035 Uiso 1 1 calc R U . . .
C18 C 0.08886(9) 0.39377(7) 0.11157(8) 0.0266(2) Uani 1 1 d . . . . .
H18 H 0.067341 0.357892 0.052756 0.032 Uiso 1 1 calc R U . . .
C23 C 0.28182(9) 0.53594(7) 0.45481(8) 0.0262(2) Uani 1 1 d . . . . .
H23 H 0.303060 0.572147 0.513355 0.031 Uiso 1 1 calc R U . . .
C11 C 0.63635(10) 0.07298(7) 0.34628(9) 0.0292(2) Uani 1 1 d . . . . .
H11A H 0.589441 0.054116 0.380685 0.044 Uiso 1 1 calc R U . . .
H11B H 0.703533 0.034001 0.367385 0.044 Uiso 1 1 calc R U . . .
H11C H 0.592471 0.067521 0.273763 0.044 Uiso 1 1 calc R U . . .
C19 C 0.01785(9) 0.46511(8) 0.11498(8) 0.0282(2) Uani 1 1 d . . . . .
H19 H -0.051118 0.477134 0.058479 0.034 Uiso 1 1 calc R U . . .
C14 C 0.72444(9) 0.04183(8) 0.63229(8) 0.0289(2) Uani 1 1 d . . . . .
H14A H 0.722950 0.063067 0.694928 0.043 Uiso 1 1 calc R U . . .
H14B H 0.801130 0.021418 0.645123 0.043 Uiso 1 1 calc R U . . .
H14C H 0.671255 -0.008807 0.605504 0.043 Uiso 1 1 calc R U . . .
C13 C 0.77766(8) 0.18734(8) 0.59083(8) 0.0273(2) Uani 1 1 d . . . . .
H13A H 0.750244 0.238673 0.544409 0.041 Uiso 1 1 calc R U . . .
H13B H 0.847852 0.163793 0.589955 0.041 Uiso 1 1 calc R U . . .
H13C H 0.792359 0.207630 0.658653 0.041 Uiso 1 1 calc R U . . .
C30 C 0.06799(10) 0.39200(8) 0.54474(9) 0.0294(2) Uani 1 1 d . . . . .
H30 H -0.008332 0.411304 0.523686 0.035 Uiso 1 1 calc R U . . .
C31 C 0.14659(11) 0.41557(8) 0.63759(9) 0.0324(3) Uani 1 1 d . . . . .
H31 H 0.124788 0.451408 0.680398 0.039 Uiso 1 1 calc R U . . .
C12 C 0.73640(11) 0.19838(8) 0.31750(11) 0.0387(3) Uani 1 1 d . . . . .
H12A H 0.687465 0.199952 0.245622 0.058 Uiso 1 1 calc R U . . .
H12B H 0.799858 0.156820 0.330008 0.058 Uiso 1 1 calc R U . . .
H12C H 0.765673 0.259497 0.340447 0.058 Uiso 1 1 calc R U . . .

loop_
_atom_site_aniso_label
_atom_site_aniso_U_11
_atom_site_aniso_U_22
_atom_site_aniso_U_33
_atom_site_aniso_U_23
_atom_site_aniso_U_13
_atom_site_aniso_U_12
N2 0.0246(4) 0.0182(4) 0.0338(5) -0.0002(3) 0.0199(4) 0.0013(3)
N1 0.0173(4) 0.0213(4) 0.0251(4) 0.0024(3) 0.0073(3) 0.0038(3)
C5 0.0163(4) 0.0172(4) 0.0180(4) -0.0008(3) 0.0072(3) -0.0007(3)
C1 0.0169(4) 0.0180(4) 0.0228(4) -0.0023(4) 0.0099(4) -0.0012(3)
C6 0.0172(4) 0.0174(4) 0.0201(4) -0.0014(3) 0.0092(4) -0.0003(3)
C9 0.0172(4) 0.0162(4) 0.0198(4) -0.0023(3) 0.0070(4) 0.0011(3)
C34 0.0191(5) 0.0165(4) 0.0254(5) 0.0029(4) 0.0125(4) -0.0002(3)
C10 0.0159(4) 0.0154(4) 0.0195(4) -0.0024(3) 0.0078(3) -0.0018(3)
C15 0.0204(4) 0.0164(4) 0.0262(5) 0.0031(4) 0.0129(4) -0.0005(4)
C4 0.0175(4) 0.0187(4) 0.0227(4) 0.0017(4) 0.0084(4) 0.0009(4)
C7 0.0213(5) 0.0201(5) 0.0228(4) 0.0014(4) 0.0127(4) -0.0005(4)
C16 0.0198(4) 0.0165(4) 0.0269(5) 0.0036(4) 0.0130(4) 0.0001(4)
C21 0.0198(5) 0.0168(4) 0.0316(5) 0.0041(4) 0.0144(4) 0.0004(4)
C25 0.0169(4) 0.0163(4) 0.0232(4) 0.0026(3) 0.0100(4) -0.0011(3)
C24 0.0213(5) 0.0204(5) 0.0258(5) 0.0009(4) 0.0111(4) -0.0020(4)
C8 0.0231(5) 0.0185(5) 0.0195(4) 0.0027(4) 0.0093(4) 0.0027(4)
C33 0.0240(5) 0.0220(5) 0.0244(5) 0.0013(4) 0.0123(4) 0.0006(4)
C17 0.0240(5) 0.0208(5) 0.0260(5) 0.0030(4) 0.0133(4) 0.0010(4)
C29 0.0206(5) 0.0189(5) 0.0330(5) 0.0039(4) 0.0155(4) 0.0007(4)
C26 0.0212(5) 0.0190(5) 0.0247(5) 0.0002(4) 0.0097(4) -0.0014(4)
C3 0.0248(5) 0.0212(5) 0.0280(5) 0.0073(4) 0.0136(4) 0.0031(4)
C2 0.0236(5) 0.0247(5) 0.0264(5) 0.0033(4) 0.0157(4) 0.0005(4)
C22 0.0270(5) 0.0172(5) 0.0391(6) -0.0005(4) 0.0197(5) 0.0014(4)
C28 0.0155(4) 0.0235(5) 0.0388(6) 0.0046(4) 0.0105(4) 0.0004(4)
C27 0.0183(5) 0.0232(5) 0.0281(5) 0.0009(4) 0.0041(4) -0.0036(4)
C20 0.0209(5) 0.0225(5) 0.0381(6) 0.0072(4) 0.0150(4) 0.0034(4)
C32 0.0366(6) 0.0270(5) 0.0262(5) -0.0018(4) 0.0162(5) 0.0000(4)
C18 0.0272(5) 0.0272(5) 0.0257(5) 0.0026(4) 0.0113(4) -0.0020(4)
C23 0.0297(5) 0.0205(5) 0.0329(5) -0.0051(4) 0.0176(4) -0.0037(4)
C11 0.0403(6) 0.0190(5) 0.0368(6) -0.0034(4) 0.0245(5) 0.0006(4)
C19 0.0208(5) 0.0315(6) 0.0298(5) 0.0095(4) 0.0080(4) 0.0012(4)
C14 0.0256(5) 0.0313(6) 0.0294(5) 0.0087(4) 0.0110(4) 0.0111(4)
C13 0.0165(5) 0.0291(5) 0.0326(5) -0.0039(4) 0.0066(4) 0.0007(4)
C30 0.0276(5) 0.0261(5) 0.0428(6) 0.0031(4) 0.0230(5) 0.0054(4)
C31 0.0419(6) 0.0282(6) 0.0380(6) -0.0020(5) 0.0273(5) 0.0044(5)
C12 0.0425(7) 0.0285(6) 0.0663(8) 0.0073(6) 0.0436(7) 0.0067(5)

loop_
_atom_type_symbol
_atom_type_description
_atom_type_scat_dispersion_real
_atom_type_scat_dispersion_imag
_atom_type_scat_source
C C 0.0181 0.0091 'International Tables Vol C Tables 4.2.6.8 and 6.1.1.4'
H H 0.0000 0.0000 'International Tables Vol C Tables 4.2.6.8 and 6.1.1.4'
N N 0.0311 0.0180 'International Tables Vol C Tables 4.2.6.8 and 6.1.1.4'

loop_
_exptl_crystal_face_index_h
_exptl_crystal_face_index_k
_exptl_crystal_face_index_l
_exptl_crystal_face_perp_dist
-2 -9 0 0.1190
-4 -8 0 0.1115
8 1 -1 0.1112
8 -2 0 0.1140
0 4 -8 0.1547
-7 5 1 0.0324
7 -6 -5 0.1958
5 -7 0 0.1349
2 -9 1 0.1370
-3 -2 9 0.2280
1 -7 -6 0.1938
2 0 -9 0.2044
6 6 0 0.0697

loop_
_geom_angle_atom_site_label_1
_geom_angle_atom_site_label_2
_geom_angle_atom_site_label_3
_geom_angle
_geom_angle_site_symmetry_1
_geom_angle_site_symmetry_3
_geom_angle_publ_flag
C1 N2 C11 115.69(8) . . ?
C1 N2 C12 116.76(8) . . ?
C12 N2 C11 110.69(9) . . ?
C9 N1 C14 116.64(8) . . ?
C9 N1 C13 115.12(8) . . ?
C14 N1 C13 111.25(8) . . ?
C6 C5 C10 118.84(8) . . ?
C4 C5 C6 122.38(8) . . ?
C4 C5 C10 118.78(8) . . ?
N2 C1 C10 120.44(8) . . ?
C2 C1 N2 120.77(8) . . ?
C2 C1 C10 118.79(9) . . ?
C5 C6 C25 122.62(8) . . ?
C7 C6 C5 119.12(8) . . ?
C7 C6 C25 117.86(8) . . ?
N1 C9 C10 119.91(8) . . ?
C8 C9 N1 121.25(9) . . ?
C8 C9 C10 118.83(8) . . ?
C33 C34 C25 122.60(9) . . ?
C33 C34 C29 118.42(9) . . ?
C29 C34 C25 118.95(9) . . ?
C5 C10 C1 118.32(8) . . ?
C5 C10 C9 117.90(8) . . ?
C1 C10 C9 123.78(8) . . ?
C16 C15 C4 121.18(9) . . ?
C24 C15 C4 119.27(9) . . ?
C24 C15 C16 119.32(9) . . ?
C5 C4 C15 123.67(8) . . ?
C3 C4 C5 118.74(9) . . ?
C3 C4 C15 117.20(9) . . ?
C6 C7 H7 119.2 . . ?
C6 C7 C8 121.60(9) . . ?
C8 C7 H7 119.2 . . ?
C21 C16 C15 118.86(9) . . ?
C17 C16 C15 122.53(9) . . ?
C17 C16 C21 118.60(9) . . ?
C22 C21 C16 119.64(9) . . ?
C22 C21 C20 121.60(9) . . ?
C20 C21 C16 118.76(9) . . ?
C34 C25 C6 121.57(8) . . ?
C26 C25 C6 118.97(9) . . ?
C26 C25 C34 119.41(9) . . ?
C15 C24 H24 119.1 . . ?
C15 C24 C23 121.82(10) . . ?
C23 C24 H24 119.1 . . ?
C9 C8 C7 121.09(9) . . ?
C9 C8 H8 119.5 . . ?
C7 C8 H8 119.5 . . ?
C34 C33 H33 119.5 . . ?
C32 C33 C34 120.96(10) . . ?
C32 C33 H33 119.5 . . ?
C16 C17 H17 119.5 . . ?
C18 C17 C16 120.94(10) . . ?
C18 C17 H17 119.5 . . ?
C28 C29 C34 119.35(9) . . ?
C30 C29 C34 119.14(10) . . ?
C30 C29 C28 121.51(10) . . ?
C25 C26 H26 119.2 . . ?
C25 C26 C27 121.50(9) . . ?
C27 C26 H26 119.2 . . ?
C4 C3 H3 119.0 . . ?
C4 C3 C2 122.04(9) . . ?
C2 C3 H3 119.0 . . ?
C1 C2 C3 121.12(9) . . ?
C1 C2 H2 119.4 . . ?
C3 C2 H2 119.4 . . ?
C21 C22 H22 119.7 . . ?
C23 C22 C21 120.51(9) . . ?
C23 C22 H22 119.7 . . ?
C29 C28 H28 119.7 . . ?
C27 C28 C29 120.61(9) . . ?
C27 C28 H28 119.7 . . ?
C26 C27 H27 119.9 . . ?
C28 C27 C26 120.12(10) . . ?
C28 C27 H27 119.9 . . ?
C21 C20 H20 119.4 . . ?
C19 C20 C21 121.18(10) . . ?
C19 C20 H20 119.4 . . ?
C33 C32 H32 119.8 . . ?
C33 C32 C31 120.34(10) . . ?
C31 C32 H32 119.8 . . ?
C17 C18 H18 119.8 . . ?
C17 C18 C19 120.39(10) . . ?
C19 C18 H18 119.8 . . ?
C24 C23 H23 120.1 . . ?
C22 C23 C24 119.83(10) . . ?
C22 C23 H23 120.1 . . ?
N2 C11 H11A 109.5 . . ?
N2 C11 H11B 109.5 . . ?
N2 C11 H11C 109.5 . . ?
H11A C11 H11B 109.5 . . ?
H11A C11 H11C 109.5 . . ?
H11B C11 H11C 109.5 . . ?
C20 C19 C18 120.14(10) . . ?
C20 C19 H19 119.9 . . ?
C18 C19 H19 119.9 . . ?
N1 C14 H14A 109.5 . . ?
N1 C14 H14B 109.5 . . ?
N1 C14 H14C 109.5 . . ?
H14A C14 H14B 109.5 . . ?
H14A C14 H14C 109.5 . . ?
H14B C14 H14C 109.5 . . ?
N1 C13 H13A 109.5 . . ?
N1 C13 H13B 109.5 . . ?
N1 C13 H13C 109.5 . . ?
H13A C13 H13B 109.5 . . ?
H13A C13 H13C 109.5 . . ?
H13B C13 H13C 109.5 . . ?
C29 C30 H30 119.5 . . ?
C31 C30 C29 120.91(10) . . ?
C31 C30 H30 119.5 . . ?
C32 C31 H31 119.9 . . ?
C30 C31 C32 120.23(10) . . ?
C30 C31 H31 119.9 . . ?
N2 C12 H12A 109.5 . . ?
N2 C12 H12B 109.5 . . ?
N2 C12 H12C 109.5 . . ?
H12A C12 H12B 109.5 . . ?
H12A C12 H12C 109.5 . . ?
H12B C12 H12C 109.5 . . ?

loop_
_geom_bond_atom_site_label_1
_geom_bond_atom_site_label_2
_geom_bond_distance
_geom_bond_site_symmetry_2
_geom_bond_publ_flag
N2 C1 1.4082(12) . ?
N2 C11 1.4564(13) . ?
N2 C12 1.4537(13) . ?
N1 C9 1.4066(12) . ?
N1 C14 1.4511(13) . ?
N1 C13 1.4635(13) . ?
C5 C6 1.4375(12) . ?
C5 C10 1.4395(13) . ?
C5 C4 1.4368(13) . ?
C1 C10 1.4471(12) . ?
C1 C2 1.3773(14) . ?
C6 C7 1.3731(13) . ?
C6 C25 1.4952(13) . ?
C9 C10 1.4479(13) . ?
C9 C8 1.3791(13) . ?
C34 C25 1.4281(13) . ?
C34 C33 1.4208(14) . ?
C34 C29 1.4259(13) . ?
C15 C4 1.4981(13) . ?
C15 C16 1.4294(14) . ?
C15 C24 1.3745(14) . ?
C4 C3 1.3732(13) . ?
C7 H7 0.9500 . ?
C7 C8 1.4044(13) . ?
C16 C21 1.4260(13) . ?
C16 C17 1.4217(14) . ?
C21 C22 1.4159(15) . ?
C21 C20 1.4217(15) . ?
C25 C26 1.3731(14) . ?
C24 H24 0.9500 . ?
C24 C23 1.4096(14) . ?
C8 H8 0.9500 . ?
C33 H33 0.9500 . ?
C33 C32 1.3700(14) . ?
C17 H17 0.9500 . ?
C17 C18 1.3706(15) . ?
C29 C28 1.4192(15) . ?
C29 C30 1.4186(15) . ?
C26 H26 0.9500 . ?
C26 C27 1.4118(14) . ?
C3 H3 0.9500 . ?
C3 C2 1.4006(14) . ?
C2 H2 0.9500 . ?
C22 H22 0.9500 . ?
C22 C23 1.3711(16) . ?
C28 H28 0.9500 . ?
C28 C27 1.3625(16) . ?
C27 H27 0.9500 . ?
C20 H20 0.9500 . ?
C20 C19 1.3652(16) . ?
C32 H32 0.9500 . ?
C32 C31 1.4139(17) . ?
C18 H18 0.9500 . ?
C18 C19 1.4118(16) . ?
C23 H23 0.9500 . ?
C11 H11A 0.9800 . ?
C11 H11B 0.9800 . ?
C11 H11C 0.9800 . ?
C19 H19 0.9500 . ?
C14 H14A 0.9800 . ?
C14 H14B 0.9800 . ?
C14 H14C 0.9800 . ?
C13 H13A 0.9800 . ?
C13 H13B 0.9800 . ?
C13 H13C 0.9800 . ?
C30 H30 0.9500 . ?
C30 C31 1.3647(18) . ?
C31 H31 0.9500 . ?
C12 H12A 0.9800 . ?
C12 H12B 0.9800 . ?
C12 H12C 0.9800 . ?

loop_
_geom_torsion_atom_site_label_1
_geom_torsion_atom_site_label_2
_geom_torsion_atom_site_label_3
_geom_torsion_atom_site_label_4
_geom_torsion
_geom_torsion_site_symmetry_1
_geom_torsion_site_symmetry_2
_geom_torsion_site_symmetry_3
_geom_torsion_site_symmetry_4
_geom_torsion_publ_flag
N2 C1 C10 C5 -166.45(8) . . . . ?
N2 C1 C10 C9 13.69(14) . . . . ?
N2 C1 C2 C3 178.45(10) . . . . ?
N1 C9 C10 C5 -162.08(8) . . . . ?
N1 C9 C10 C1 17.79(14) . . . . ?
N1 C9 C8 C7 173.95(9) . . . . ?
C5 C6 C7 C8 4.79(14) . . . . ?
C5 C6 C25 C34 -113.54(10) . . . . ?
C5 C6 C25 C26 68.89(12) . . . . ?
C5 C4 C3 C2 2.15(16) . . . . ?
C6 C5 C10 C1 162.02(8) . . . . ?
C6 C5 C10 C9 -18.11(13) . . . . ?
C6 C5 C4 C15 17.83(14) . . . . ?
C6 C5 C4 C3 -169.51(9) . . . . ?
C6 C7 C8 C9 -6.16(15) . . . . ?
C6 C25 C26 C27 179.83(9) . . . . ?
C34 C25 C26 C27 2.21(14) . . . . ?
C34 C33 C32 C31 0.12(16) . . . . ?
C34 C29 C28 C27 1.05(15) . . . . ?
C34 C29 C30 C31 0.40(16) . . . . ?
C10 C5 C6 C7 7.50(13) . . . . ?
C10 C5 C6 C25 -165.04(8) . . . . ?
C10 C5 C4 C15 -162.60(9) . . . . ?
C10 C5 C4 C3 10.06(14) . . . . ?
C10 C1 C2 C3 -1.13(15) . . . . ?
C10 C9 C8 C7 -4.98(14) . . . . ?
C15 C4 C3 C2 175.28(9) . . . . ?
C15 C16 C21 C22 1.55(13) . . . . ?
C15 C16 C21 C20 -178.65(9) . . . . ?
C15 C16 C17 C18 178.37(9) . . . . ?
C15 C24 C23 C22 0.43(15) . . . . ?
C4 C5 C6 C7 -172.93(9) . . . . ?
C4 C5 C6 C25 14.54(14) . . . . ?
C4 C5 C10 C1 -17.57(13) . . . . ?
C4 C5 C10 C9 162.31(8) . . . . ?
C4 C15 C16 C21 -175.99(8) . . . . ?
C4 C15 C16 C17 5.53(14) . . . . ?
C4 C15 C24 C23 175.12(9) . . . . ?
C4 C3 C2 C1 -6.80(16) . . . . ?
C7 C6 C25 C34 73.83(12) . . . . ?
C7 C6 C25 C26 -103.73(11) . . . . ?
C16 C15 C4 C5 -116.36(11) . . . . ?
C16 C15 C4 C3 70.87(12) . . . . ?
C16 C15 C24 C23 0.50(14) . . . . ?
C16 C21 C22 C23 -0.64(15) . . . . ?
C16 C21 C20 C19 0.21(15) . . . . ?
C16 C17 C18 C19 0.24(15) . . . . ?
C21 C16 C17 C18 -0.12(14) . . . . ?
C21 C22 C23 C24 -0.35(15) . . . . ?
C21 C20 C19 C18 -0.10(15) . . . . ?
C25 C6 C7 C8 177.68(9) . . . . ?
C25 C34 C33 C32 178.02(9) . . . . ?
C25 C34 C29 C28 0.82(14) . . . . ?
C25 C34 C29 C30 -178.34(9) . . . . ?
C25 C26 C27 C28 -0.34(15) . . . . ?
C24 C15 C4 C5 69.12(13) . . . . ?
C24 C15 C4 C3 -103.65(11) . . . . ?
C24 C15 C16 C21 -1.47(13) . . . . ?
C24 C15 C16 C17 -179.96(9) . . . . ?
C8 C9 C10 C5 16.87(13) . . . . ?
C8 C9 C10 C1 -163.26(9) . . . . ?
C33 C34 C25 C6 1.87(14) . . . . ?
C33 C34 C25 C26 179.42(9) . . . . ?
C33 C34 C29 C28 179.06(9) . . . . ?
C33 C34 C29 C30 -0.11(14) . . . . ?
C33 C32 C31 C30 0.18(17) . . . . ?
C17 C16 C21 C22 -179.90(9) . . . . ?
C17 C16 C21 C20 -0.10(13) . . . . ?
C17 C18 C19 C20 -0.13(16) . . . . ?
C29 C34 C25 C6 -179.98(8) . . . . ?
C29 C34 C25 C26 -2.42(13) . . . . ?
C29 C34 C33 C32 -0.15(14) . . . . ?
C29 C28 C27 C26 -1.32(15) . . . . ?
C29 C30 C31 C32 -0.44(17) . . . . ?
C2 C1 C10 C5 13.13(13) . . . . ?
C2 C1 C10 C9 -166.73(9) . . . . ?
C22 C21 C20 C19 -179.99(10) . . . . ?
C28 C29 C30 C31 -178.74(10) . . . . ?
C20 C21 C22 C23 179.56(9) . . . . ?
C11 N2 C1 C10 59.78(12) . . . . ?
C11 N2 C1 C2 -119.80(11) . . . . ?
C14 N1 C9 C10 -170.87(9) . . . . ?
C14 N1 C9 C8 10.21(13) . . . . ?
C13 N1 C9 C10 56.06(12) . . . . ?
C13 N1 C9 C8 -122.87(10) . . . . ?
C30 C29 C28 C27 -179.81(10) . . . . ?
C12 N2 C1 C10 -167.24(10) . . . . ?
C12 N2 C1 C2 13.18(15) . . . . ?

loop_
_exptl_oxdiff_crystal_face_indexfrac_h
_exptl_oxdiff_crystal_face_indexfrac_k
_exptl_oxdiff_crystal_face_indexfrac_l
_exptl_oxdiff_crystal_face_x
_exptl_oxdiff_crystal_face_y
_exptl_oxdiff_crystal_face_z
-1.8431 -9.3092 0.4409 0.5452 -0.7906 -0.2787
-3.9386 -8.2469 0.2099 0.7730 -0.5914 -0.2297
7.9247 1.0633 -0.9533 -0.9506 -0.2829 0.1277
7.6059 -2.1338 -0.3965 -0.8236 -0.5672 -0.0090
0.2782 4.0270 -7.9871 0.2505 0.3237 0.9124
-6.7318 4.9437 0.5149 0.6067 0.7920 0.0678
6.5211 -5.6345 -5.0897 -0.3072 -0.8726 0.3797
4.9402 -7.3104 -0.0230 -0.3280 -0.9278 -0.1779
2.3531 -8.8117 1.2029 -0.0245 -0.9396 -0.3414
-3.4395 -2.1915 9.2840 -0.0048 0.0081 -1.0000
0.7729 -6.9537 -6.2598 0.5038 -0.7296 0.4625
1.9344 -0.3458 -9.3466 0.2852 -0.1767 0.9420
5.7712 6.3765 -0.1910 -0.9273 0.3270 0.1820
